data_2205520
loop_
_publ_author_name
'Basavegowda Nagaraj'
'Hemmige S. Yathirajan'
'Padmarajaiah Nagaraja'
'Daniel E. Lynch'

_publ_section_title
;
 1-(Carbamoylmethyl)cyclohexanecarboxylic acid
;
_journal_issue 4
_journal_name_full 'Acta Crystallographica Section E'
_journal_page_first o884
_journal_page_last o885
_journal_paper_doi 10.1107/S1600536805006148
_journal_volume 61
_journal_year 2005
_chemical_formula_iupac 'C9 H15 N O3'
_chemical_formula_moiety 'C9 H15 N O3'
_chemical_formula_sum 'C9 H15 N O3'
_chemical_formula_weight 185.22
_chemical_melting_point 437
_chemical_name_systematic
;
1-(Carbamoylmethyl)cyclohexanecarboxylic acid
;
_space_group_IT_number 14
_symmetry_cell_setting monoclinic
_symmetry_space_group_name_Hall '-P 2ybc'
_symmetry_space_group_name_H-M 'P 1 21/c 1'
_atom_sites_solution_hydrogens geom
_atom_sites_solution_primary direct
_atom_sites_solution_secondary difmap
_audit_creation_method SHELXL-97
_cell_angle_alpha 90.00
_cell_angle_beta 102.627(2)
_cell_angle_gamma 90.00
_cell_formula_units_Z 4
_cell_length_a 13.4973(5)
_cell_length_b 8.0905(2)
_cell_length_c 8.8358(3)
_cell_measurement_reflns_used 2268
_cell_measurement_temperature 120(2)
_cell_measurement_theta_max 27.48
_cell_measurement_theta_min 2.91
_cell_volume 941.53(5)
_computing_cell_refinement 'DENZO (Otwinowski & Minor, 1997) and COLLECT'
_computing_data_collection 'COLLECT (Hooft, 1998)'
_computing_data_reduction 'DENZO and COLLECT'
_computing_molecular_graphics 'PLATON (Spek, 2003)'
_computing_publication_material SHELXL97
_computing_structure_refinement 'SHELXL97 (Sheldrick, 1997)'
_computing_structure_solution 'SHELXS97 (Sheldrick, 1997)'
_diffrn_ambient_temperature 120(2)
_diffrn_detector_area_resol_mean 9.091
_diffrn_measured_fraction_theta_full 0.998
_diffrn_measured_fraction_theta_max 0.998
_diffrn_measurement_device_type 'Nonius KappaCCD'
_diffrn_measurement_method '\f and \w'
_diffrn_radiation_monochromator '10 cm confocal mirrors'
_diffrn_radiation_source 'Bruker Nonius FR591 rotating anode'
_diffrn_radiation_type MoK\a
_diffrn_radiation_wavelength 0.71073
_diffrn_reflns_av_R_equivalents 0.0302
_diffrn_reflns_av_sigmaI/netI 0.0221
_diffrn_reflns_limit_h_max 16
_diffrn_reflns_limit_h_min -16
_diffrn_reflns_limit_k_max 9
_diffrn_reflns_limit_k_min -9
_diffrn_reflns_limit_l_max 10
_diffrn_reflns_limit_l_min -10
_diffrn_reflns_number 10959
_diffrn_reflns_theta_full 26.00
_diffrn_reflns_theta_max 26.00
_diffrn_reflns_theta_min 3.45
_diffrn_standards_number 0
_exptl_absorpt_coefficient_mu 0.098
_exptl_absorpt_correction_T_max 0.990
_exptl_absorpt_correction_T_min 0.939
_exptl_absorpt_correction_type multi-scan
_exptl_absorpt_process_details '(SADABS; Sheldrick, 2003)'
_exptl_crystal_colour colourless
_exptl_crystal_density_diffrn 1.307
_exptl_crystal_density_method 'not measured'
_exptl_crystal_description prism
_exptl_crystal_F_000 400
_exptl_crystal_size_max 0.65
_exptl_crystal_size_mid 0.30
_exptl_crystal_size_min 0.10
_refine_diff_density_max 0.202
_refine_diff_density_min -0.252
_refine_ls_extinction_coef 0.048(6)
_refine_ls_extinction_expression Fc^*^=kFc[1+0.001xFc^2^\l^3^/sin(2\q)]^-1/4^
_refine_ls_extinction_method SHELXL97
_refine_ls_goodness_of_fit_ref 1.054
_refine_ls_hydrogen_treatment mixed
_refine_ls_matrix_type full
_refine_ls_number_parameters 122
_refine_ls_number_reflns 1842
_refine_ls_number_restraints 0
_refine_ls_restrained_S_all 1.054
_refine_ls_R_factor_all 0.0447
_refine_ls_R_factor_gt 0.0380
_refine_ls_shift/su_max 0.001
_refine_ls_shift/su_mean 0.000
_refine_ls_structure_factor_coef Fsqd
_refine_ls_weighting_details 'w = 1/[\s^2^(Fo^2^)+(0.0503P)^2^+0.4339P] where P = (Fo^2^+2Fc^2^)/3'
_refine_ls_weighting_scheme calc
_refine_ls_wR_factor_gt 0.0989
_refine_ls_wR_factor_ref 0.1031
_reflns_number_gt 1627
_reflns_number_total 1842
_reflns_threshold_expression I>2\s(I)
_cod_data_source_file is6057.cif
_cod_data_source_block I
_cod_original_sg_symbol_H-M 'P 21/c'
_cod_database_code 2205520
_cod_database_fobs_code 2205520

loop_
_symmetry_equiv_pos_as_xyz
'x, y, z'
'-x, y+1/2, -z+1/2'
'-x, -y, -z'
'x, -y-1/2, z-1/2'

loop_
_atom_site_label
_atom_site_fract_x
_atom_site_fract_y
_atom_site_fract_z
_atom_site_U_iso_or_equiv
_atom_site_adp_type
_atom_site_calc_flag
_atom_site_refinement_flags
_atom_site_occupancy
_atom_site_type_symbol
O1 0.01177(7) 0.16623(11) 0.19598(11) 0.0192(3) Uani d . 1 O
O2 0.18173(7) -0.03683(12) 0.38790(11) 0.0214(3) Uani d . 1 O
O3 0.11848(8) -0.18613(12) 0.17583(11) 0.0224(3) Uani d . 1 O
H3 0.0775(13) -0.237(2) 0.239(2) 0.028 Uiso d . 1 H
N1 0.07782(9) 0.40190(14) 0.12383(13) 0.0202(3) Uani d . 1 N
H1 0.0420 0.4629 0.1748 0.025 Uiso calc R 1 H
H2 0.1191 0.4493 0.0724 0.025 Uiso calc R 1 H
C1 0.22107(9) 0.04376(16) 0.14274(15) 0.0157(3) Uani d . 1 C
C2 0.27157(10) -0.06508(17) 0.03825(16) 0.0207(3) Uani d . 1 C
H21 0.2217 -0.1471 -0.0157 0.026 Uiso calc R 1 H
H22 0.2921 0.0050 -0.0415 0.026 Uiso calc R 1 H
C3 0.36471(11) -0.1557(2) 0.1304(2) 0.0310(4) Uani d . 1 C
H31 0.3966 -0.2201 0.0585 0.039 Uiso calc R 1 H
H32 0.3434 -0.2340 0.2033 0.039 Uiso calc R 1 H
C4 0.44223(11) -0.0342(2) 0.2213(2) 0.0354(4) Uani d . 1 C
H41 0.4999 -0.0963 0.2844 0.044 Uiso calc R 1 H
H42 0.4688 0.0368 0.1480 0.044 Uiso calc R 1 H
C5 0.39417(11) 0.0735(2) 0.32693(18) 0.0271(4) Uani d . 1 C
H51 0.4443 0.1561 0.3789 0.034 Uiso calc R 1 H
H52 0.3751 0.0037 0.4081 0.034 Uiso calc R 1 H
C6 0.29991(10) 0.16275(17) 0.23608(16) 0.0199(3) Uani d . 1 C
H61 0.3207 0.2429 0.1642 0.025 Uiso calc R 1 H
H62 0.2683 0.2255 0.3094 0.025 Uiso calc R 1 H
C7 0.13317(10) 0.14047(17) 0.03674(15) 0.0169(3) Uani d . 1 C
H71 0.1622 0.2166 -0.0298 0.021 Uiso calc R 1 H
H72 0.0889 0.0611 -0.0320 0.021 Uiso calc R 1 H
C8 0.06951(9) 0.23871(17) 0.12452(14) 0.0159(3) Uani d . 1 C
C9 0.17348(10) -0.06333(16) 0.25029(15) 0.0161(3) Uani d . 1 C

loop_
_atom_site_aniso_label
_atom_site_aniso_U_11
_atom_site_aniso_U_22
_atom_site_aniso_U_33
_atom_site_aniso_U_12
_atom_site_aniso_U_13
_atom_site_aniso_U_23
O1 0.0178(5) 0.0183(5) 0.0229(5) 0.0012(4) 0.0078(4) 0.0003(4)
O2 0.0227(5) 0.0249(5) 0.0166(5) 0.0010(4) 0.0041(4) -0.0012(4)
O3 0.0279(6) 0.0187(5) 0.0218(5) -0.0066(4) 0.0077(4) -0.0022(4)
N1 0.0241(6) 0.0163(6) 0.0219(6) 0.0026(5) 0.0088(5) 0.0015(5)
C1 0.0153(6) 0.0155(6) 0.0161(7) 0.0014(5) 0.0031(5) -0.0009(5)
C2 0.0200(7) 0.0217(7) 0.0216(7) 0.0030(5) 0.0069(6) -0.0030(6)
C3 0.0230(8) 0.0316(9) 0.0376(9) 0.0101(6) 0.0051(7) -0.0063(7)
C4 0.0167(7) 0.0444(10) 0.0433(10) 0.0075(7) 0.0024(7) -0.0053(8)
C5 0.0166(7) 0.0317(8) 0.0302(8) -0.0026(6) -0.0009(6) -0.0044(6)
C6 0.0174(7) 0.0201(7) 0.0224(7) -0.0027(5) 0.0046(6) -0.0025(5)
C7 0.0184(7) 0.0176(7) 0.0151(6) 0.0011(5) 0.0042(5) 0.0013(5)
C8 0.0151(6) 0.0181(7) 0.0126(6) 0.0015(5) -0.0009(5) 0.0010(5)
C9 0.0145(6) 0.0145(6) 0.0187(7) 0.0038(5) 0.0022(5) 0.0003(5)

loop_
_atom_type_symbol
_atom_type_description
_atom_type_scat_dispersion_real
_atom_type_scat_dispersion_imag
_atom_type_scat_source
C C 0.0033 0.0016 'International Tables Vol C Tables 4.2.6.8 and 6.1.1.4'
H H 0.0000 0.0000 'International Tables Vol C Tables 4.2.6.8 and 6.1.1.4'
N N 0.0061 0.0033 'International Tables Vol C Tables 4.2.6.8 and 6.1.1.4'
O O 0.0106 0.0060 'International Tables Vol C Tables 4.2.6.8 and 6.1.1.4'

loop_
_geom_angle_atom_site_label_1
_geom_angle_atom_site_label_2
_geom_angle_atom_site_label_3
_geom_angle
C9 O3 H3 111.3(10)
C8 N1 H1 120.0
C8 N1 H2 120.0
H1 N1 H2 120.0
C9 C1 C6 110.97(11)
C9 C1 C2 110.51(10)
C6 C1 C2 109.59(10)
C9 C1 C7 106.94(10)
C6 C1 C7 110.90(10)
C2 C1 C7 107.86(10)
C3 C2 C1 112.06(11)
C3 C2 H21 109.2
C1 C2 H21 109.2
C3 C2 H22 109.2
C1 C2 H22 109.2
H21 C2 H22 107.9
C2 C3 C4 111.14(13)
C2 C3 H31 109.4
C4 C3 H31 109.4
C2 C3 H32 109.4
C4 C3 H32 109.4
H31 C3 H32 108.0
C5 C4 C3 110.83(12)
C5 C4 H41 109.5
C3 C4 H41 109.5
C5 C4 H42 109.5
C3 C4 H42 109.5
H41 C4 H42 108.1
C4 C5 C6 111.46(12)
C4 C5 H51 109.3
C6 C5 H51 109.3
C4 C5 H52 109.3
C6 C5 H52 109.3
H51 C5 H52 108.0
C5 C6 C1 112.67(11)
C5 C6 H61 109.1
C1 C6 H61 109.1
C5 C6 H62 109.1
C1 C6 H62 109.1
H61 C6 H62 107.8
C8 C7 C1 113.73(10)
C8 C7 H71 108.8
C1 C7 H71 108.8
C8 C7 H72 108.8
C1 C7 H72 108.8
H71 C7 H72 107.7
O1 C8 N1 122.14(12)
O1 C8 C7 120.10(12)
N1 C8 C7 117.75(12)
O2 C9 O3 123.19(12)
O2 C9 C1 124.28(12)
O3 C9 C1 112.48(11)

loop_
_geom_bond_atom_site_label_1
_geom_bond_atom_site_label_2
_geom_bond_distance
O1 C8 1.2510(16)
O2 C9 1.2156(16)
O3 C9 1.3257(16)
O3 H3 0.963(18)
N1 C8 1.3252(18)
N1 H1 0.88
N1 H2 0.88
C1 C9 1.5274(18)
C1 C6 1.5348(18)
C1 C2 1.5387(18)
C1 C7 1.5528(17)
C2 C3 1.528(2)
C2 H21 0.99
C2 H22 0.99
C3 C4 1.529(2)
C3 H31 0.99
C3 H32 0.99
C4 C5 1.522(2)
C4 H41 0.99
C4 H42 0.99
C5 C6 1.529(2)
C5 H51 0.99
C5 H52 0.99
C6 H61 0.99
C6 H62 0.99
C7 C8 1.5043(18)
C7 H71 0.99
C7 H72 0.99

loop_
_geom_hbond_atom_site_label_D
_geom_hbond_atom_site_label_H
_geom_hbond_atom_site_label_A
_geom_hbond_site_symmetry_A
_geom_hbond_distance_DH
_geom_hbond_distance_HA
_geom_hbond_distance_DA
_geom_hbond_angle_DHA
_geom_hbond_publ_flag
O3 H3 O1 2_545 0.963(18) 1.640(19) 2.5829(13) 165(2) yes
N1 H1 O1 2 0.88 2.21 3.0680(15) 164 yes
N1 H2 O2 4_565 0.88 2.12 2.9635(15) 162 yes

loop_
_geom_torsion_atom_site_label_1
_geom_torsion_atom_site_label_2
_geom_torsion_atom_site_label_3
_geom_torsion_atom_site_label_4
_geom_torsion
C9 C1 C2 C3 -67.91(14)
C6 C1 C2 C3 54.69(15)
C7 C1 C2 C3 175.52(12)
C1 C2 C3 C4 -56.56(17)
C2 C3 C4 C5 56.00(18)
C3 C4 C5 C6 -55.11(18)
C4 C5 C6 C1 55.11(16)
C9 C1 C6 C5 68.36(14)
C2 C1 C6 C5 -53.96(15)
C7 C1 C6 C5 -172.93(11)
C9 C1 C7 C8 54.90(14)
C6 C1 C7 C8 -66.21(14)
C2 C1 C7 C8 173.78(11)
C1 C7 C8 O1 -70.50(15)
C1 C7 C8 N1 108.96(13)
C6 C1 C9 O2 13.30(17)
C2 C1 C9 O2 135.09(13)
C7 C1 C9 O2 -107.76(14)
C6 C1 C9 O3 -169.07(11)
C2 C1 C9 O3 -47.28(14)
C7 C1 C9 O3 69.87(13)

loop_
_cod_related_entry_id
_cod_related_entry_database
_cod_related_entry_code
1 ChemSpider 21129711
